data_7706154
loop_
_publ_author_name
'Yang, Ting-Hai'
'Wang, Shu-Fan'
'Lin, Chen-Lan'
'Wang, Xin'
'Zhu, Binglong'
'Wu, Dayu'

_publ_section_title
;
 Ionothermal synthesis of octahedral lanthanoid coordination networks
 exhibiting slow magnetization relaxation and efficient photoluminescence.
;
_journal_issue 4
_journal_name_full 'Dalton transactions (Cambridge, England : 2003)'
_journal_page_first 1293
_journal_page_last 1299
_journal_paper_doi 10.1039/d0dt03353g
_journal_volume 50
_journal_year 2021
_chemical_formula_moiety 'C12 H15 Dy O9 P3'
_chemical_formula_sum 'C12 H15 Dy O9 P3'
_chemical_formula_weight 558.65
_space_group_IT_number 2
_space_group_name_Hall '-P 1'
_space_group_name_H-M_alt 'P -1'
_symmetry_cell_setting triclinic
_symmetry_space_group_name_Hall '-P 1'
_symmetry_space_group_name_H-M 'P -1'
_atom_sites_solution_hydrogens geom
_atom_sites_solution_primary direct
_atom_sites_solution_secondary difmap
_audit_creation_method SHELXL-97
_audit_update_record
;
2020-09-10 deposited with the CCDC.	2020-12-14 downloaded from the CCDC.
;
_cell_angle_alpha 67.642(2)
_cell_angle_beta 70.658(2)
_cell_angle_gamma 64.713(2)
_cell_formula_units_Z 2
_cell_length_a 9.0836(8)
_cell_length_b 9.4719(8)
_cell_length_c 12.1265(10)
_cell_measurement_reflns_used 6492
_cell_measurement_temperature 150(2)
_cell_measurement_theta_max 28.36
_cell_measurement_theta_min 2.48
_cell_volume 854.51(13)
_computing_cell_refinement 'Bruker FRAMBO'
_computing_data_collection 'Bruker FRAMBO'
_computing_data_reduction 'Bruker SAINT'
_computing_molecular_graphics 'Bruker SHELXTL'
_computing_publication_material 'Bruker SHELXTL'
_computing_structure_refinement 'Bruker SHELXTL'
_computing_structure_solution 'Bruker SHELXTL'
_diffrn_ambient_temperature 150(2)
_diffrn_measured_fraction_theta_full 0.980
_diffrn_measured_fraction_theta_max 0.980
_diffrn_measurement_device_type 'CCD area detector'
_diffrn_measurement_method 'phi and omega scans'
_diffrn_radiation_monochromator graphite
_diffrn_radiation_source 'fine-focus sealed tube'
_diffrn_radiation_type MoK\a
_diffrn_radiation_wavelength 0.71073
_diffrn_reflns_av_R_equivalents 0.0254
_diffrn_reflns_av_sigmaI/netI 0.0319
_diffrn_reflns_limit_h_max 12
_diffrn_reflns_limit_h_min -11
_diffrn_reflns_limit_k_max 12
_diffrn_reflns_limit_k_min -11
_diffrn_reflns_limit_l_max 16
_diffrn_reflns_limit_l_min -16
_diffrn_reflns_number 12603
_diffrn_reflns_theta_full 28.47
_diffrn_reflns_theta_max 28.47
_diffrn_reflns_theta_min 2.48
_exptl_absorpt_coefficient_mu 4.697
_exptl_absorpt_correction_T_max 0.6026
_exptl_absorpt_correction_T_min 0.4852
_exptl_absorpt_correction_type multi-scan
_exptl_absorpt_process_details 'SADABS(Bruker, 2000)'
_exptl_crystal_colour colourless
_exptl_crystal_density_diffrn 2.171
_exptl_crystal_density_method 'not measured'
_exptl_crystal_description block
_exptl_crystal_F_000 540
_exptl_crystal_size_max 0.18
_exptl_crystal_size_mid 0.16
_exptl_crystal_size_min 0.12
_refine_diff_density_max 0.639
_refine_diff_density_min -0.518
_refine_diff_density_rms 0.107
_refine_ls_extinction_method none
_refine_ls_goodness_of_fit_ref 1.002
_refine_ls_hydrogen_treatment constr
_refine_ls_matrix_type full
_refine_ls_number_parameters 226
_refine_ls_number_reflns 4246
_refine_ls_number_restraints 0
_refine_ls_restrained_S_all 1.002
_refine_ls_R_factor_all 0.0257
_refine_ls_R_factor_gt 0.0222
_refine_ls_shift/su_max 0.004
_refine_ls_shift/su_mean 0.000
_refine_ls_structure_factor_coef Fsqd
_refine_ls_weighting_details 'calc w=1/[\s^2^(Fo^2^)+(0.0249P)^2^+0.0000P] where P=(Fo^2^+2Fc^2^)/3'
_refine_ls_weighting_scheme calc
_refine_ls_wR_factor_gt 0.0460
_refine_ls_wR_factor_ref 0.0472
_reflns_number_gt 3912
_reflns_number_total 4246
_reflns_threshold_expression >2sigma(I)
_cod_data_source_file d0dt03353g2.cif
_cod_data_source_block 1
_cod_depositor_comments
;
The following automatic conversions were performed:

data item '_symmetry_cell_setting' value 'Triclinic' was changed to
'triclinic' in accordance with the
/home/data/users/saulius/crontab/automatic-downloads/rss-feeds/RSC/lib/dictionaries/cif_core.dic
dictionary named 'cif_core.dic' version 2.4.2 last updated on
2011-04-26.

Automatic conversion script
Id: cif_fix_values 7556 2019-12-06 15:28:31Z antanas 

 Adding full bibliography for 7706154--7706156.cif.
;
_cod_original_cell_volume 854.52(13)
_cod_original_sg_symbol_H-M P-1
_cod_database_code 7706154

loop_
_symmetry_equiv_pos_as_xyz
'x, y, z'
'-x, -y, -z'

loop_
_atom_site_label
_atom_site_type_symbol
_atom_site_fract_x
_atom_site_fract_y
_atom_site_fract_z
_atom_site_U_iso_or_equiv
_atom_site_adp_type
_atom_site_occupancy
_atom_site_symmetry_multiplicity
_atom_site_calc_flag
_atom_site_refinement_flags
_atom_site_disorder_assembly
_atom_site_disorder_group
Dy1 Dy 0.162620(14) 1.197223(14) 0.005759(9) 0.01817(5) Uani 1 1 d . . .
P1 P 0.49359(9) 1.06690(9) 0.15254(6) 0.02083(14) Uani 1 1 d . . .
P2 P 0.22736(9) 0.58397(8) 0.84507(6) 0.02198(15) Uani 1 1 d . . .
P3 P 0.05491(8) 0.83417(8) 0.17689(6) 0.01934(14) Uani 1 1 d . . .
C1 C 0.5010(4) 1.0575(4) 0.3015(2) 0.0276(6) Uani 1 1 d . . .
H1A H 0.6167 1.0368 0.3032 0.033 Uiso 1 1 calc R . .
H1B H 0.4313 1.1645 0.3170 0.033 Uiso 1 1 calc R . .
C2 C 0.4423(4) 0.9283(4) 0.4021(2) 0.0255(6) Uani 1 1 d . . .
C3 C 0.5540(4) 0.7760(4) 0.4474(2) 0.0317(7) Uani 1 1 d . . .
H3 H 0.6695 0.7519 0.4137 0.038 Uiso 1 1 calc R . .
C4 C 0.4986(4) 0.6590(4) 0.5414(2) 0.0335(7) Uani 1 1 d . . .
H4 H 0.5773 0.5555 0.5708 0.040 Uiso 1 1 calc R . .
C5 C 0.3324(4) 0.6888(4) 0.5934(2) 0.0290(6) Uani 1 1 d . . .
C6 C 0.2742(4) 0.5600(4) 0.6964(2) 0.0316(7) Uani 1 1 d . . .
H6A H 0.3615 0.4525 0.6950 0.038 Uiso 1 1 calc R . .
H6B H 0.1736 0.5597 0.6815 0.038 Uiso 1 1 calc R . .
C7 C 0.2207(4) 0.8406(4) 0.5481(3) 0.0332(7) Uani 1 1 d . . .
H7 H 0.1055 0.8649 0.5829 0.040 Uiso 1 1 calc R . .
C8 C 0.2749(4) 0.9571(4) 0.4529(3) 0.0315(7) Uani 1 1 d . . .
H8 H 0.1957 1.0591 0.4217 0.038 Uiso 1 1 calc R . .
C9 C 0.1797(3) 0.6797(4) 0.2837(2) 0.0273(6) Uani 1 1 d . . .
H9A H 0.2713 0.6018 0.2414 0.033 Uiso 1 1 calc R . .
H9B H 0.2304 0.7312 0.3113 0.033 Uiso 1 1 calc R . .
C10 C 0.0859(3) 0.5857(3) 0.3949(2) 0.0241(6) Uani 1 1 d . . .
C11 C 0.0031(4) 0.6446(4) 0.4948(3) 0.0357(7) Uani 1 1 d . . .
H11 H 0.0039 0.7455 0.4928 0.043 Uiso 1 1 calc R . .
C12 C 0.0817(4) 0.4394(4) 0.4016(3) 0.0347(7) Uani 1 1 d . . .
H12 H 0.1376 0.3951 0.3344 0.042 Uiso 1 1 calc R . .
O1 O 0.3152(2) 1.1227(3) 0.14381(16) 0.0291(4) Uani 1 1 d . . .
O2 O 0.5697(3) 1.2050(2) 0.06549(17) 0.0322(5) Uani 1 1 d . . .
H2A H 0.6507 1.1697 0.0208 0.048 Uiso 1 1 d R . .
O3 O 0.6055(2) 0.9108(2) 0.12060(16) 0.0271(4) Uani 1 1 d . . .
O4 O 0.3952(3) 0.5800(3) 0.8569(2) 0.0386(5) Uani 1 1 d . . .
H4A H 0.3963 0.6485 0.8758 0.058 Uiso 1 1 d R . .
O5 O 0.1843(3) 0.4405(2) 0.93586(17) 0.0306(5) Uani 1 1 d . . .
O6 O 0.0896(2) 0.7449(2) 0.85550(17) 0.0282(4) Uani 1 1 d . . .
O7 O 0.1586(2) 0.9321(2) 0.07970(15) 0.0246(4) Uani 1 1 d . . .
O8 O -0.0887(3) 0.9480(2) 0.25216(18) 0.0363(5) Uani 1 1 d . . .
H8A H -0.0906 1.0510 0.2236 0.054 Uiso 1 1 d R . .
O9 O -0.0149(3) 0.7570(2) 0.12955(17) 0.0311(5) Uani 1 1 d . . .

loop_
_atom_site_aniso_label
_atom_site_aniso_U_11
_atom_site_aniso_U_22
_atom_site_aniso_U_33
_atom_site_aniso_U_23
_atom_site_aniso_U_13
_atom_site_aniso_U_12
Dy1 0.02099(7) 0.01795(7) 0.01602(6) -0.00214(5) -0.00335(4) -0.00969(5)
P1 0.0227(3) 0.0251(4) 0.0159(3) -0.0057(3) -0.0022(3) -0.0108(3)
P2 0.0241(3) 0.0182(3) 0.0221(3) -0.0051(3) 0.0003(3) -0.0101(3)
P3 0.0215(3) 0.0197(3) 0.0164(3) 0.0004(3) -0.0041(3) -0.0113(3)
C1 0.0279(15) 0.0384(17) 0.0217(13) -0.0094(12) -0.0038(11) -0.0161(13)
C2 0.0292(15) 0.0340(16) 0.0178(12) -0.0098(11) -0.0039(11) -0.0133(13)
C3 0.0236(14) 0.0412(18) 0.0255(13) -0.0083(13) -0.0026(11) -0.0094(13)
C4 0.0311(16) 0.0345(17) 0.0267(14) -0.0060(12) -0.0074(12) -0.0050(14)
C5 0.0369(17) 0.0325(17) 0.0202(13) -0.0104(12) -0.0007(12) -0.0155(14)
C6 0.0381(17) 0.0312(17) 0.0270(14) -0.0109(12) -0.0014(13) -0.0146(14)
C7 0.0249(15) 0.0394(18) 0.0305(15) -0.0091(13) 0.0014(12) -0.0124(14)
C8 0.0239(15) 0.0329(17) 0.0317(15) -0.0069(13) -0.0045(12) -0.0070(13)
C9 0.0247(14) 0.0287(16) 0.0255(13) 0.0016(11) -0.0081(11) -0.0121(12)
C10 0.0263(14) 0.0245(14) 0.0198(12) 0.0039(10) -0.0124(11) -0.0103(12)
C11 0.055(2) 0.0278(16) 0.0300(15) -0.0053(13) -0.0061(14) -0.0235(16)
C12 0.0454(19) 0.0325(17) 0.0248(14) -0.0069(12) -0.0013(13) -0.0175(15)
O1 0.0257(10) 0.0405(13) 0.0232(9) -0.0076(9) -0.0084(8) -0.0118(9)
O2 0.0369(12) 0.0287(11) 0.0290(10) -0.0098(9) 0.0043(9) -0.0161(10)
O3 0.0287(10) 0.0279(11) 0.0240(9) -0.0080(8) 0.0011(8) -0.0135(9)
O4 0.0308(12) 0.0379(13) 0.0555(14) -0.0227(11) -0.0055(10) -0.0133(10)
O5 0.0401(12) 0.0215(10) 0.0286(10) -0.0024(8) -0.0016(9) -0.0172(9)
O6 0.0280(10) 0.0205(10) 0.0288(10) -0.0066(8) 0.0026(8) -0.0083(8)
O7 0.0282(10) 0.0203(10) 0.0221(9) -0.0014(7) -0.0001(8) -0.0131(8)
O8 0.0335(12) 0.0250(11) 0.0379(11) -0.0061(9) 0.0073(9) -0.0121(9)
O9 0.0417(12) 0.0320(12) 0.0284(10) 0.0025(9) -0.0186(9) -0.0215(10)

loop_
_atom_type_symbol
_atom_type_description
_atom_type_scat_dispersion_real
_atom_type_scat_dispersion_imag
_atom_type_scat_source
C C 0.0033 0.0016 'International Tables Vol C Tables 4.2.6.8 and 6.1.1.4'
H H 0.0000 0.0000 'International Tables Vol C Tables 4.2.6.8 and 6.1.1.4'
O O 0.0106 0.0060 'International Tables Vol C Tables 4.2.6.8 and 6.1.1.4'
P P 0.1023 0.0942 'International Tables Vol C Tables 4.2.6.8 and 6.1.1.4'
Dy Dy -0.1892 4.4098 'International Tables Vol C Tables 4.2.6.8 and 6.1.1.4'

loop_
_geom_angle_atom_site_label_1
_geom_angle_atom_site_label_2
_geom_angle_atom_site_label_3
_geom_angle
_geom_angle_site_symmetry_1
_geom_angle_site_symmetry_3
_geom_angle_publ_flag
O5 Dy1 O1 90.62(8) 1_564 . ?
O5 Dy1 O3 94.18(7) 1_564 2_675 ?
O1 Dy1 O3 89.32(7) . 2_675 ?
O5 Dy1 O9 95.38(7) 1_564 2_575 ?
O1 Dy1 O9 173.72(7) . 2_575 ?
O3 Dy1 O9 88.38(7) 2_675 2_575 ?
O5 Dy1 O7 176.17(7) 1_564 . ?
O1 Dy1 O7 86.71(7) . . ?
O3 Dy1 O7 83.06(6) 2_675 . ?
O9 Dy1 O7 87.21(7) 2_575 . ?
O5 Dy1 O6 98.62(7) 1_564 2_576 ?
O1 Dy1 O6 93.62(7) . 2_576 ?
O3 Dy1 O6 166.82(7) 2_675 2_576 ?
O9 Dy1 O6 87.33(7) 2_575 2_576 ?
O7 Dy1 O6 84.29(6) . 2_576 ?
O1 P1 O3 115.74(12) . . ?
O1 P1 O2 109.26(12) . . ?
O3 P1 O2 107.83(11) . . ?
O1 P1 C1 108.93(12) . . ?
O3 P1 C1 111.37(13) . . ?
O2 P1 C1 102.91(12) . . ?
O5 P2 O6 112.46(11) . . ?
O5 P2 O4 110.49(13) . . ?
O6 P2 O4 110.93(12) . . ?
O5 P2 C6 107.96(13) . . ?
O6 P2 C6 111.52(13) . . ?
O4 P2 C6 103.06(13) . . ?
O9 P3 O7 114.79(11) . . ?
O9 P3 O8 110.12(12) . . ?
O7 P3 O8 108.43(11) . . ?
O9 P3 C9 109.17(13) . . ?
O7 P3 C9 108.82(12) . . ?
O8 P3 C9 105.06(13) . . ?
C2 C1 P1 113.71(19) . . ?
C2 C1 H1A 108.8 . . ?
P1 C1 H1A 108.8 . . ?
C2 C1 H1B 108.8 . . ?
P1 C1 H1B 108.8 . . ?
H1A C1 H1B 107.7 . . ?
C8 C2 C3 117.7(3) . . ?
C8 C2 C1 121.2(3) . . ?
C3 C2 C1 121.2(3) . . ?
C4 C3 C2 120.6(3) . . ?
C4 C3 H3 119.7 . . ?
C2 C3 H3 119.7 . . ?
C5 C4 C3 121.7(3) . . ?
C5 C4 H4 119.2 . . ?
C3 C4 H4 119.2 . . ?
C4 C5 C7 117.8(3) . . ?
C4 C5 C6 121.0(3) . . ?
C7 C5 C6 121.3(3) . . ?
C5 C6 P2 115.2(2) . . ?
C5 C6 H6A 108.5 . . ?
P2 C6 H6A 108.5 . . ?
C5 C6 H6B 108.5 . . ?
P2 C6 H6B 108.5 . . ?
H6A C6 H6B 107.5 . . ?
C8 C7 C5 120.8(3) . . ?
C8 C7 H7 119.6 . . ?
C5 C7 H7 119.6 . . ?
C7 C8 C2 121.4(3) . . ?
C7 C8 H8 119.3 . . ?
C2 C8 H8 119.3 . . ?
C10 C9 P3 114.63(19) . . ?
C10 C9 H9A 108.6 . . ?
P3 C9 H9A 108.6 . . ?
C10 C9 H9B 108.6 . . ?
P3 C9 H9B 108.6 . . ?
H9A C9 H9B 107.6 . . ?
C12 C10 C11 117.2(2) . . ?
C12 C10 C9 122.4(2) . . ?
C11 C10 C9 120.4(3) . . ?
C10 C11 C12 121.8(3) . 2_566 ?
C10 C11 H11 119.1 . . ?
C12 C11 H11 119.1 2_566 . ?
C10 C12 C11 121.0(3) . 2_566 ?
C10 C12 H12 119.5 . . ?
C11 C12 H12 119.5 2_566 . ?
P1 O1 Dy1 139.95(11) . . ?
P1 O2 H2A 110.6 . . ?
P1 O3 Dy1 143.07(11) . 2_675 ?
P2 O4 H4A 119.6 . . ?
P2 O5 Dy1 157.81(12) . 1_546 ?
P2 O6 Dy1 131.15(10) . 2_576 ?
P3 O7 Dy1 139.66(11) . . ?
P3 O8 H8A 113.0 . . ?
P3 O9 Dy1 144.42(12) . 2_575 ?

loop_
_geom_bond_atom_site_label_1
_geom_bond_atom_site_label_2
_geom_bond_distance
_geom_bond_site_symmetry_2
_geom_bond_publ_flag
Dy1 O5 2.2040(19) 1_564 ?
Dy1 O1 2.2412(18) . ?
Dy1 O3 2.2458(18) 2_675 ?
Dy1 O9 2.2586(19) 2_575 ?
Dy1 O7 2.3351(18) . ?
Dy1 O6 2.3358(18) 2_576 ?
P1 O1 1.502(2) . ?
P1 O3 1.504(2) . ?
P1 O2 1.595(2) . ?
P1 C1 1.797(3) . ?
P2 O5 1.4976(19) . ?
P2 O6 1.522(2) . ?
P2 O4 1.561(2) . ?
P2 C6 1.790(3) . ?
P3 O9 1.491(2) . ?
P3 O7 1.5223(17) . ?
P3 O8 1.567(2) . ?
P3 C9 1.794(3) . ?
C1 C2 1.503(4) . ?
C1 H1A 0.9900 . ?
C1 H1B 0.9900 . ?
C2 C8 1.385(4) . ?
C2 C3 1.389(4) . ?
C3 C4 1.384(4) . ?
C3 H3 0.9500 . ?
C4 C5 1.378(4) . ?
C4 H4 0.9500 . ?
C5 C7 1.386(4) . ?
C5 C6 1.510(4) . ?
C6 H6A 0.9900 . ?
C6 H6B 0.9900 . ?
C7 C8 1.383(4) . ?
C7 H7 0.9500 . ?
C8 H8 0.9500 . ?
C9 C10 1.520(3) . ?
C9 H9A 0.9900 . ?
C9 H9B 0.9900 . ?
C10 C12 1.374(4) . ?
C10 C11 1.377(4) . ?
C11 C12 1.388(4) 2_566 ?
C11 H11 0.9500 . ?
C12 C11 1.388(4) 2_566 ?
C12 H12 0.9500 . ?
O2 H2A 0.7809 . ?
O3 Dy1 2.2458(18) 2_675 ?
O4 H4A 0.7716 . ?
O5 Dy1 2.2040(19) 1_546 ?
O6 Dy1 2.3358(18) 2_576 ?
O8 H8A 0.8965 . ?
O9 Dy1 2.2586(19) 2_575 ?

loop_
_geom_hbond_atom_site_label_D
_geom_hbond_atom_site_label_H
_geom_hbond_atom_site_label_A
_geom_hbond_distance_DH
_geom_hbond_distance_HA
_geom_hbond_distance_DA
_geom_hbond_angle_DHA
_geom_hbond_site_symmetry_A
O2 H2A O7 0.78 1.87 2.646(3) 175.1 2_675
O4 H4A O2 0.77 1.95 2.710(3) 170.8 2_676
O8 H8A O6 0.90 1.80 2.695(3) 171.7 2_576

loop_
_geom_torsion_atom_site_label_1
_geom_torsion_atom_site_label_2
_geom_torsion_atom_site_label_3
_geom_torsion_atom_site_label_4
_geom_torsion
_geom_torsion_site_symmetry_1
_geom_torsion_site_symmetry_2
_geom_torsion_site_symmetry_3
_geom_torsion_site_symmetry_4
_geom_torsion_publ_flag
O1 P1 C1 C2 66.9(2) . . . . ?
O3 P1 C1 C2 -62.0(2) . . . . ?
O2 P1 C1 C2 -177.3(2) . . . . ?
P1 C1 C2 C8 -84.3(3) . . . . ?
P1 C1 C2 C3 95.9(3) . . . . ?
C8 C2 C3 C4 -0.9(4) . . . . ?
C1 C2 C3 C4 178.9(3) . . . . ?
C2 C3 C4 C5 -0.2(5) . . . . ?
C3 C4 C5 C7 0.3(4) . . . . ?
C3 C4 C5 C6 -179.6(3) . . . . ?
C4 C5 C6 P2 100.9(3) . . . . ?
C7 C5 C6 P2 -79.0(3) . . . . ?
O5 P2 C6 C5 -175.9(2) . . . . ?
O6 P2 C6 C5 60.1(3) . . . . ?
O4 P2 C6 C5 -59.0(3) . . . . ?
C4 C5 C7 C8 0.8(4) . . . . ?
C6 C5 C7 C8 -179.3(3) . . . . ?
C5 C7 C8 C2 -2.0(5) . . . . ?
C3 C2 C8 C7 2.0(4) . . . . ?
C1 C2 C8 C7 -177.8(3) . . . . ?
O9 P3 C9 C10 -61.4(2) . . . . ?
O7 P3 C9 C10 172.7(2) . . . . ?
O8 P3 C9 C10 56.7(2) . . . . ?
P3 C9 C10 C12 95.4(3) . . . . ?
P3 C9 C10 C11 -85.6(3) . . . . ?
C12 C10 C11 C12 -0.1(5) . . . 2_566 ?
C9 C10 C11 C12 -179.1(3) . . . 2_566 ?
C11 C10 C12 C11 0.1(5) . . . 2_566 ?
C9 C10 C12 C11 179.0(3) . . . 2_566 ?
O3 P1 O1 Dy1 -60.9(2) . . . . ?
O2 P1 O1 Dy1 61.0(2) . . . . ?
C1 P1 O1 Dy1 172.70(18) . . . . ?
O5 Dy1 O1 P1 -79.0(2) 1_564 . . . ?
O3 Dy1 O1 P1 15.2(2) 2_675 . . . ?
O9 Dy1 O1 P1 83.7(6) 2_575 . . . ?
O7 Dy1 O1 P1 98.2(2) . . . . ?
O6 Dy1 O1 P1 -177.70(19) 2_576 . . . ?
O1 P1 O3 Dy1 121.52(19) . . . 2_675 ?
O2 P1 O3 Dy1 -1.2(2) . . . 2_675 ?
C1 P1 O3 Dy1 -113.4(2) . . . 2_675 ?
O6 P2 O5 Dy1 136.3(3) . . . 1_546 ?
O4 P2 O5 Dy1 -99.1(4) . . . 1_546 ?
C6 P2 O5 Dy1 12.9(4) . . . 1_546 ?
O5 P2 O6 Dy1 4.49(19) . . . 2_576 ?
O4 P2 O6 Dy1 -119.81(15) . . . 2_576 ?
C6 P2 O6 Dy1 125.93(16) . . . 2_576 ?
O9 P3 O7 Dy1 120.56(17) . . . . ?
O8 P3 O7 Dy1 -3.0(2) . . . . ?
C9 P3 O7 Dy1 -116.78(18) . . . . ?
O5 Dy1 O7 P3 135.2(9) 1_564 . . . ?
O1 Dy1 O7 P3 89.51(18) . . . . ?
O3 Dy1 O7 P3 179.23(18) 2_675 . . . ?
O9 Dy1 O7 P3 -92.06(18) 2_575 . . . ?
O6 Dy1 O7 P3 -4.47(17) 2_576 . . . ?
O7 P3 O9 Dy1 -51.7(3) . . . 2_575 ?
O8 P3 O9 Dy1 70.9(2) . . . 2_575 ?
C9 P3 O9 Dy1 -174.2(2) . . . 2_575 ?
